data_2231655
loop_
_publ_author_name
'Asiri, Abdullah M.'
'Al-Youbi, Abdulrahman O.'
'Faidallah, Hassan M.'
'Ng, Seik Weng'
'Tiekink, Edward R. T.'

_publ_section_title
;
 3-Amino-1-(2<i>H</i>-1,3-benzodioxol-5-yl)-9,10-dihydrophenanthrene-2,4-dicarbonitrile
;
_journal_coeditor_code OM2463
_journal_issue 9
_journal_name_full 'Acta Crystallographica Section E'
_journal_page_first o2438
_journal_paper_doi 10.1107/S1600536811033563
_journal_volume 67
_journal_year 2011
_chemical_formula_iupac 'C23 H15 N3 O2'
_chemical_formula_moiety 'C23 H15 N3 O2'
_chemical_formula_sum 'C23 H15 N3 O2'
_chemical_formula_weight 365.38
_chemical_name_systematic
;
3-Amino-1-(2<i>H</i>-1,3-benzodioxol-5-yl)-9,10-dihydrophenanthrene-2,4-
dicarbonitrile
;
_space_group_IT_number 14
_symmetry_cell_setting monoclinic
_symmetry_space_group_name_Hall '-P 2ybc'
_symmetry_space_group_name_H-M 'P 1 21/c 1'
_atom_sites_solution_hydrogens geom
_atom_sites_solution_primary direct
_atom_sites_solution_secondary difmap
_audit_creation_method SHELXL-97
_cell_angle_alpha 90.00
_cell_angle_beta 109.058(7)
_cell_angle_gamma 90.00
_cell_formula_units_Z 4
_cell_length_a 8.9280(6)
_cell_length_b 22.4518(13)
_cell_length_c 8.9473(6)
_cell_measurement_reflns_used 2779
_cell_measurement_temperature 100(2)
_cell_measurement_theta_max 29.2469
_cell_measurement_theta_min 2.4035
_cell_volume 1695.2(2)
_computing_cell_refinement 'CrysAlis PRO  (Agilent, 2010)'
_computing_data_collection 'CrysAlis PRO  (Agilent, 2010)'
_computing_data_reduction 'CrysAlis PRO  (Agilent, 2010)'
_computing_molecular_graphics 'ORTEP-3 (Farrugia, 1997) and DIAMOND (Brandenburg, 2006)'
_computing_publication_material 'publCIF (Westrip, 2010)'
_computing_structure_refinement 'SHELXL97 (Sheldrick, 2008)'
_computing_structure_solution 'SHELXS97 (Sheldrick, 2008)'
_diffrn_ambient_temperature 100(2)
_diffrn_detector_area_resol_mean 10.4041
_diffrn_measured_fraction_theta_full 0.969
_diffrn_measured_fraction_theta_max 0.969
_diffrn_measurement_device_type 'Agilent Technologies SuperNova Dual diffractometer with Atlas detector'
_diffrn_measurement_method '\w scan'
_diffrn_radiation_monochromator mirror
_diffrn_radiation_source 'SuperNova (Mo) X-ray Source'
_diffrn_radiation_type MoK\a
_diffrn_radiation_wavelength 0.71073
_diffrn_reflns_av_R_equivalents 0.0421
_diffrn_reflns_av_sigmaI/netI 0.0661
_diffrn_reflns_limit_h_max 11
_diffrn_reflns_limit_h_min -9
_diffrn_reflns_limit_k_max 24
_diffrn_reflns_limit_k_min -29
_diffrn_reflns_limit_l_max 11
_diffrn_reflns_limit_l_min -11
_diffrn_reflns_number 9604
_diffrn_reflns_theta_full 27.49
_diffrn_reflns_theta_max 27.49
_diffrn_reflns_theta_min 2.57
_diffrn_standards_decay_% 0
_diffrn_standards_interval_count 0
_diffrn_standards_interval_time 0
_diffrn_standards_number 0
_exptl_absorpt_coefficient_mu 0.094
_exptl_absorpt_correction_T_max 1.000
_exptl_absorpt_correction_T_min 0.776
_exptl_absorpt_correction_type multi-scan
_exptl_absorpt_process_details '(CrysAlis PRO; Agilent, 2010)'
_exptl_crystal_colour orange
_exptl_crystal_density_diffrn 1.432
_exptl_crystal_density_method 'not measured'
_exptl_crystal_description plate
_exptl_crystal_F_000 760
_exptl_crystal_size_max 0.25
_exptl_crystal_size_mid 0.25
_exptl_crystal_size_min 0.05
_refine_diff_density_max 0.651
_refine_diff_density_min -0.302
_refine_ls_extinction_method none
_refine_ls_goodness_of_fit_ref 1.020
_refine_ls_hydrogen_treatment mixed
_refine_ls_matrix_type full
_refine_ls_number_parameters 261
_refine_ls_number_reflns 3775
_refine_ls_number_restraints 2
_refine_ls_restrained_S_all 1.020
_refine_ls_R_factor_all 0.1010
_refine_ls_R_factor_gt 0.0647
_refine_ls_shift/su_max 0.000
_refine_ls_shift/su_mean 0.000
_refine_ls_structure_factor_coef Fsqd
_refine_ls_weighting_details 'calc w=1/[\s^2^(Fo^2^)+(0.0527P)^2^+2.2435P] where P=(Fo^2^+2Fc^2^)/3'
_refine_ls_weighting_scheme calc
_refine_ls_wR_factor_gt 0.1430
_refine_ls_wR_factor_ref 0.1672
_reflns_number_gt 2570
_reflns_number_total 3775
_reflns_threshold_expression I>2\s(I)
_cod_data_source_file om2463.cif
_cod_data_source_block I
_cod_original_cell_volume 1695.18(19)
_cod_original_sg_symbol_Hall '-P 2ybc '
_cod_original_sg_symbol_H-M ' P 21/c'
_cod_database_code 2231655
_cod_database_fobs_code 2231655

loop_
_symmetry_equiv_pos_as_xyz
'x, y, z'
'-x, y+1/2, -z+1/2'
'-x, -y, -z'
'x, -y-1/2, z-1/2'

loop_
_atom_site_type_symbol
_atom_site_label
_atom_site_fract_x
_atom_site_fract_y
_atom_site_fract_z
_atom_site_U_iso_or_equiv
_atom_site_adp_type
_atom_site_calc_flag
_atom_site_refinement_flags
_atom_site_occupancy
_atom_site_symmetry_multiplicity
O O1 0.4763(2) 0.18869(9) 0.8357(2) 0.0314(5) Uani d . 1 1
O O2 0.4316(2) 0.28084(9) 0.9262(2) 0.0331(5) Uani d . 1 1
N N1 1.3481(3) 0.53871(11) 0.9128(3) 0.0338(6) Uani d . 1 1
N N2 1.3145(3) 0.40625(12) 1.0585(3) 0.0336(6) Uani d D 1 1
H H1 1.344(4) 0.3728(9) 1.112(4) 0.052(11) Uiso d D 1 1
H H2 1.389(3) 0.4315(12) 1.058(4) 0.046(10) Uiso d D 1 1
N N3 1.1365(3) 0.27041(11) 1.0990(3) 0.0334(6) Uani d . 1 1
C C1 0.8958(3) 0.37338(12) 0.8347(3) 0.0258(6) Uani d . 1 1
C C2 0.8496(3) 0.42563(13) 0.7482(3) 0.0272(6) Uani d . 1 1
C C3 0.6849(3) 0.43271(14) 0.6300(4) 0.0342(7) Uani d . 1 1
H H3A 0.6205 0.4587 0.6746 0.041 Uiso calc R 1 1
H H3B 0.6323 0.3934 0.6065 0.041 Uiso calc R 1 1
C C4 0.6975(3) 0.46015(13) 0.4790(3) 0.0306(7) Uani d . 1 1
H H4A 0.7561 0.4329 0.4310 0.037 Uiso calc R 1 1
H H4B 0.5902 0.4663 0.4021 0.037 Uiso calc R 1 1
C C5 0.7827(3) 0.51885(12) 0.5167(3) 0.0270(6) Uani d . 1 1
C C6 0.7385(3) 0.56661(13) 0.4116(4) 0.0297(6) Uani d . 1 1
H H6 0.6541 0.5618 0.3148 0.036 Uiso calc R 1 1
C C7 0.8153(3) 0.62062(13) 0.4460(4) 0.0343(7) Uani d . 1 1
H H7 0.7874 0.6523 0.3717 0.041 Uiso calc R 1 1
C C8 0.9328(4) 0.62819(13) 0.5890(4) 0.0360(7) Uani d . 1 1
H H8 0.9838 0.6657 0.6145 0.043 Uiso calc R 1 1
C C9 0.9777(3) 0.58157(13) 0.6968(4) 0.0312(7) Uani d . 1 1
H H9 1.0571 0.5879 0.7962 0.037 Uiso calc R 1 1
C C10 0.9068(3) 0.52541(12) 0.6600(3) 0.0263(6) Uani d . 1 1
C C11 0.9590(3) 0.47229(12) 0.7635(3) 0.0261(6) Uani d . 1 1
C C12 1.1138(3) 0.46557(12) 0.8686(3) 0.0240(6) Uani d . 1 1
C C13 1.1643(3) 0.41274(12) 0.9576(3) 0.0259(6) Uani d . 1 1
C C14 1.0515(3) 0.36702(12) 0.9370(3) 0.0243(6) Uani d . 1 1
C C15 1.2379(3) 0.50862(12) 0.8885(3) 0.0268(6) Uani d . 1 1
C C16 1.0980(3) 0.31309(13) 1.0264(3) 0.0271(6) Uani d . 1 1
C C17 0.7828(3) 0.32335(13) 0.8240(3) 0.0260(6) Uani d . 1 1
C C18 0.8070(3) 0.26822(13) 0.7666(3) 0.0304(6) Uani d . 1 1
H H18 0.8925 0.2635 0.7265 0.037 Uiso calc R 1 1
C C19 0.7098(3) 0.21922(14) 0.7657(3) 0.0315(7) Uani d . 1 1
H H19 0.7270 0.1814 0.7264 0.038 Uiso calc R 1 1
C C20 0.5905(3) 0.22874(13) 0.8238(3) 0.0274(6) Uani d . 1 1
C C21 0.5615(3) 0.28346(13) 0.8782(3) 0.0273(6) Uani d . 1 1
C C22 0.6548(3) 0.33250(13) 0.8791(3) 0.0278(6) Uani d . 1 1
H H22 0.6335 0.3703 0.9151 0.033 Uiso calc R 1 1
C C23 0.3996(4) 0.21835(13) 0.9305(4) 0.0326(7) Uani d . 1 1
H H23A 0.4403 0.2035 1.0405 0.039 Uiso calc R 1 1
H H23B 0.2840 0.2110 0.8889 0.039 Uiso calc R 1 1

loop_
_atom_site_aniso_label
_atom_site_aniso_U_11
_atom_site_aniso_U_22
_atom_site_aniso_U_33
_atom_site_aniso_U_12
_atom_site_aniso_U_13
_atom_site_aniso_U_23
O1 0.0306(11) 0.0281(11) 0.0333(11) -0.0128(9) 0.0074(8) -0.0032(9)
O2 0.0300(11) 0.0322(12) 0.0402(12) -0.0058(9) 0.0157(9) -0.0018(9)
N1 0.0301(13) 0.0236(13) 0.0451(15) -0.0017(11) 0.0086(11) 0.0032(11)
N2 0.0231(12) 0.0274(15) 0.0453(15) -0.0042(11) 0.0046(11) 0.0105(12)
N3 0.0318(13) 0.0273(14) 0.0369(14) -0.0058(11) 0.0051(11) 0.0039(12)
C1 0.0254(14) 0.0258(15) 0.0292(14) -0.0026(11) 0.0131(11) 0.0030(12)
C2 0.0226(13) 0.0283(16) 0.0325(15) -0.0007(11) 0.0115(11) 0.0044(12)
C3 0.0238(14) 0.0345(18) 0.0443(18) -0.0021(13) 0.0112(13) 0.0090(14)
C4 0.0269(14) 0.0267(16) 0.0378(16) -0.0010(12) 0.0100(12) 0.0064(13)
C5 0.0237(14) 0.0248(15) 0.0378(16) 0.0040(11) 0.0171(12) 0.0048(12)
C6 0.0289(15) 0.0259(16) 0.0384(16) 0.0069(12) 0.0166(12) 0.0063(13)
C7 0.0349(16) 0.0234(16) 0.0483(19) 0.0092(13) 0.0187(14) 0.0068(14)
C8 0.0350(16) 0.0185(15) 0.057(2) 0.0030(12) 0.0178(15) 0.0002(14)
C9 0.0273(14) 0.0246(16) 0.0434(17) 0.0053(12) 0.0141(13) 0.0003(13)
C10 0.0219(13) 0.0221(15) 0.0397(16) 0.0035(11) 0.0165(12) 0.0021(12)
C11 0.0257(14) 0.0245(15) 0.0313(15) 0.0018(11) 0.0134(11) 0.0017(12)
C12 0.0232(13) 0.0193(14) 0.0339(15) -0.0005(11) 0.0151(11) -0.0012(12)
C13 0.0256(14) 0.0218(15) 0.0317(15) -0.0014(11) 0.0112(11) 0.0008(12)
C14 0.0252(14) 0.0209(14) 0.0288(14) -0.0014(11) 0.0114(11) 0.0024(11)
C15 0.0271(14) 0.0217(15) 0.0317(15) 0.0023(12) 0.0096(11) 0.0023(12)
C16 0.0211(13) 0.0292(16) 0.0306(15) -0.0066(12) 0.0081(11) -0.0009(13)
C17 0.0257(14) 0.0275(15) 0.0240(14) -0.0042(12) 0.0071(11) 0.0043(12)
C18 0.0275(14) 0.0352(17) 0.0271(15) -0.0003(13) 0.0070(11) 0.0019(13)
C19 0.0290(15) 0.0331(17) 0.0272(15) 0.0010(13) 0.0022(12) -0.0021(13)
C20 0.0294(14) 0.0259(15) 0.0210(13) -0.0054(12) 0.0002(11) 0.0015(11)
C21 0.0251(14) 0.0363(17) 0.0213(13) -0.0030(12) 0.0088(11) 0.0035(12)
C22 0.0315(15) 0.0250(15) 0.0279(14) -0.0057(12) 0.0109(11) -0.0025(12)
C23 0.0349(16) 0.0278(17) 0.0344(16) -0.0083(13) 0.0104(13) 0.0011(13)

loop_
_atom_type_symbol
_atom_type_description
_atom_type_scat_dispersion_real
_atom_type_scat_dispersion_imag
_atom_type_scat_source
C C 0.0033 0.0016 'International Tables Vol C Tables 4.2.6.8 and 6.1.1.4'
H H 0.0000 0.0000 'International Tables Vol C Tables 4.2.6.8 and 6.1.1.4'
N N 0.0061 0.0033 'International Tables Vol C Tables 4.2.6.8 and 6.1.1.4'
O O 0.0106 0.0060 'International Tables Vol C Tables 4.2.6.8 and 6.1.1.4'

loop_
_geom_angle_atom_site_label_1
_geom_angle_atom_site_label_2
_geom_angle_atom_site_label_3
_geom_angle
C20 O1 C23 104.5(2)
C21 O2 C23 104.3(2)
C13 N2 H1 120(2)
C13 N2 H2 121(2)
H1 N2 H2 117(3)
C2 C1 C14 120.1(2)
C2 C1 C17 121.8(2)
C14 C1 C17 118.1(2)
C1 C2 C11 120.2(3)
C1 C2 C3 121.4(2)
C11 C2 C3 118.3(2)
C2 C3 C4 109.1(2)
C2 C3 H3A 109.9
C4 C3 H3A 109.9
C2 C3 H3B 109.9
C4 C3 H3B 109.9
H3A C3 H3B 108.3
C5 C4 C3 109.5(2)
C5 C4 H4A 109.8
C3 C4 H4A 109.8
C5 C4 H4B 109.8
C3 C4 H4B 109.8
H4A C4 H4B 108.2
C6 C5 C10 120.1(3)
C6 C5 C4 120.7(3)
C10 C5 C4 119.2(2)
C7 C6 C5 121.0(3)
C7 C6 H6 119.5
C5 C6 H6 119.5
C8 C7 C6 119.3(3)
C8 C7 H7 120.3
C6 C7 H7 120.3
C7 C8 C9 120.8(3)
C7 C8 H8 119.6
C9 C8 H8 119.6
C8 C9 C10 120.6(3)
C8 C9 H9 119.7
C10 C9 H9 119.7
C9 C10 C5 118.1(3)
C9 C10 C11 123.3(3)
C5 C10 C11 118.6(2)
C12 C11 C2 119.0(2)
C12 C11 C10 122.9(2)
C2 C11 C10 118.0(2)
C11 C12 C13 122.0(2)
C11 C12 C15 124.2(2)
C13 C12 C15 113.7(2)
N2 C13 C14 121.2(3)
N2 C13 C12 121.8(2)
C14 C13 C12 117.0(2)
C1 C14 C13 121.8(3)
C1 C14 C16 119.7(2)
C13 C14 C16 118.5(2)
N1 C15 C12 173.0(3)
N3 C16 C14 179.2(3)
C18 C17 C22 120.4(3)
C18 C17 C1 120.9(2)
C22 C17 C1 118.7(3)
C17 C18 C19 122.3(3)
C17 C18 H18 118.9
C19 C18 H18 118.9
C20 C19 C18 116.1(3)
C20 C19 H19 121.9
C18 C19 H19 121.9
C19 C20 C21 122.8(3)
C19 C20 O1 128.3(3)
C21 C20 O1 108.9(2)
O2 C21 C20 110.5(2)
O2 C21 C22 127.4(3)
C20 C21 C22 122.1(2)
C21 C22 C17 116.2(3)
C21 C22 H22 121.9
C17 C22 H22 121.9
O1 C23 O2 107.7(2)
O1 C23 H23A 110.2
O2 C23 H23A 110.2
O1 C23 H23B 110.2
O2 C23 H23B 110.2
H23A C23 H23B 108.5

loop_
_geom_bond_atom_site_label_1
_geom_bond_atom_site_label_2
_geom_bond_distance
O1 C20 1.389(3)
O1 C23 1.418(3)
O2 C21 1.364(3)
O2 C23 1.435(3)
N1 C15 1.154(4)
N2 C13 1.358(4)
N2 H1 0.883(10)
N2 H2 0.877(10)
N3 C16 1.145(4)
C1 C2 1.392(4)
C1 C14 1.400(4)
C1 C17 1.492(4)
C2 C11 1.409(4)
C2 C3 1.513(4)
C3 C4 1.522(4)
C3 H3A 0.9900
C3 H3B 0.9900
C4 C5 1.504(4)
C4 H4A 0.9900
C4 H4B 0.9900
C5 C6 1.396(4)
C5 C10 1.402(4)
C6 C7 1.378(4)
C6 H6 0.9500
C7 C8 1.374(4)
C7 H7 0.9500
C8 C9 1.391(4)
C8 H8 0.9500
C9 C10 1.401(4)
C9 H9 0.9500
C10 C11 1.488(4)
C11 C12 1.403(4)
C12 C13 1.418(4)
C12 C15 1.437(4)
C13 C14 1.407(4)
C14 C16 1.436(4)
C17 C18 1.384(4)
C17 C22 1.399(4)
C18 C19 1.400(4)
C18 H18 0.9500
C19 C20 1.346(4)
C19 H19 0.9500
C20 C21 1.376(4)
C21 C22 1.379(4)
C22 H22 0.9500
C23 H23A 0.9900
C23 H23B 0.9900

loop_
_geom_hbond_atom_site_label_D
_geom_hbond_atom_site_label_H
_geom_hbond_atom_site_label_A
_geom_hbond_site_symmetry_A
_geom_hbond_distance_DH
_geom_hbond_distance_HA
_geom_hbond_distance_DA
_geom_hbond_angle_DHA
N2 H1 O1 4_666 0.883(10) 2.400(17) 3.231(3) 157(3)
N2 H2 N1 3_867 0.877(10) 2.369(17) 3.188(3) 156(3)

loop_
_geom_torsion_atom_site_label_1
_geom_torsion_atom_site_label_2
_geom_torsion_atom_site_label_3
_geom_torsion_atom_site_label_4
_geom_torsion
C14 C1 C2 C11 -0.1(4)
C17 C1 C2 C11 178.9(2)
C14 C1 C2 C3 176.7(3)
C17 C1 C2 C3 -4.3(4)
C1 C2 C3 C4 -135.0(3)
C11 C2 C3 C4 41.8(4)
C2 C3 C4 C5 -57.5(3)
C3 C4 C5 C6 -143.6(3)
C3 C4 C5 C10 35.8(3)
C10 C5 C6 C7 0.1(4)
C4 C5 C6 C7 179.5(2)
C5 C6 C7 C8 -2.8(4)
C6 C7 C8 C9 1.9(4)
C7 C8 C9 C10 1.7(4)
C8 C9 C10 C5 -4.2(4)
C8 C9 C10 C11 174.4(3)
C6 C5 C10 C9 3.4(4)
C4 C5 C10 C9 -176.1(2)
C6 C5 C10 C11 -175.3(2)
C4 C5 C10 C11 5.2(4)
C1 C2 C11 C12 -1.0(4)
C3 C2 C11 C12 -177.8(3)
C1 C2 C11 C10 175.7(2)
C3 C2 C11 C10 -1.1(4)
C9 C10 C11 C12 -26.2(4)
C5 C10 C11 C12 152.4(3)
C9 C10 C11 C2 157.2(3)
C5 C10 C11 C2 -24.2(4)
C2 C11 C12 C13 1.3(4)
C10 C11 C12 C13 -175.2(2)
C2 C11 C12 C15 176.7(3)
C10 C11 C12 C15 0.2(4)
C11 C12 C13 N2 179.6(3)
C15 C12 C13 N2 3.7(4)
C11 C12 C13 C14 -0.5(4)
C15 C12 C13 C14 -176.4(2)
C2 C1 C14 C13 0.9(4)
C17 C1 C14 C13 -178.1(2)
C2 C1 C14 C16 179.7(3)
C17 C1 C14 C16 0.7(4)
N2 C13 C14 C1 179.3(3)
C12 C13 C14 C1 -0.6(4)
N2 C13 C14 C16 0.5(4)
C12 C13 C14 C16 -179.4(2)
C2 C1 C17 C18 117.0(3)
C14 C1 C17 C18 -64.0(4)
C2 C1 C17 C22 -65.5(4)
C14 C1 C17 C22 113.5(3)
C22 C17 C18 C19 -2.1(4)
C1 C17 C18 C19 175.3(3)
C17 C18 C19 C20 0.1(4)
C18 C19 C20 C21 1.5(4)
C18 C19 C20 O1 179.3(2)
C23 O1 C20 C19 169.6(3)
C23 O1 C20 C21 -12.3(3)
C23 O2 C21 C20 11.9(3)
C23 O2 C21 C22 -168.8(3)
C19 C20 C21 O2 178.4(2)
O1 C20 C21 O2 0.2(3)
C19 C20 C21 C22 -1.0(4)
O1 C20 C21 C22 -179.2(2)
O2 C21 C22 C17 179.7(3)
C20 C21 C22 C17 -1.0(4)
C18 C17 C22 C21 2.5(4)
C1 C17 C22 C21 -174.9(2)
C20 O1 C23 O2 19.6(3)
C21 O2 C23 O1 -19.5(3)

loop_
_cod_related_entry_id
_cod_related_entry_database
_cod_related_entry_code
1 ChemSpider 30656968
